data_2007349
loop_
_publ_author_name
'Mickler, Wulfhard'
'Reich, Annett'
'Sawusch, Stefan'
'Schilde, Uwe'
'Uhlemann, Erhard'

_publ_section_title
;Aquabis(3-methyl-4-octanoyl-1-phenyl-5-pyrazolonato-<i>O</i>,<i>O</i>')zinc(II)
 and
 Bis(ethanol-<i>O</i>)bis(3-methyl-1-phenyl-4-stearoyl-5-pyrazolonato-<i>O</i>,<i>O</i>')cadmium(II)
;
_journal_issue 6
_journal_name_full 'Acta Crystallographica Section C'
_journal_page_first 776
_journal_page_last 779
_journal_paper_doi 10.1107/S0108270197019215
_journal_volume 54
_journal_year 1998
_chemical_formula_analytical '[Zn(C~18~H~23~N~2~O~2~)~2~H~2~O]'
_chemical_formula_iupac '[Zn(C~18~H~23~N~2~O~2~)~2~(H~2~O)]'
_chemical_formula_moiety 'C36 H48 N4 O5 Zn'
_chemical_formula_sum 'C36 H48 N4 O5 Zn'
_chemical_formula_weight 682.15
_space_group_IT_number 2
_symmetry_cell_setting triclinic
_symmetry_space_group_name_Hall '-P 1'
_symmetry_space_group_name_H-M 'P -1'
_cell_angle_alpha 101.60(3)
_cell_angle_beta 101.90(4)
_cell_angle_gamma 99.86(5)
_cell_formula_units_Z 2
_cell_length_a 10.181(5)
_cell_length_b 13.047(7)
_cell_length_c 14.751(7)
_cell_measurement_reflns_used 42
_cell_measurement_temperature 210(2)
_cell_measurement_theta_max 15.0
_cell_measurement_theta_min 12.5
_cell_volume 1831.3(17)
_computing_cell_refinement 'Stadi-4 Diffractometer Control Program'
_computing_data_collection 'Stadi-4 Diffractometer Control Program (Stoe, 1995a)'
_computing_data_reduction 'X-RED  (Stoe, 1995b)'
_computing_molecular_graphics 'ORTEP (Johnson, 1970)'
_computing_structure_refinement 'SHELXL93 (Sheldrick, 1993)'
_computing_structure_solution 'SHELXS86 (Sheldrick, 1990)'
_diffrn_ambient_temperature 210(2)
_diffrn_measurement_device 'Stoe Stadi-4 diffractometer'
_diffrn_measurement_method \w/2\q
_diffrn_radiation_monochromator graphite
_diffrn_radiation_source 'fine-focus sealed tube'
_diffrn_radiation_type MoK\a
_diffrn_radiation_wavelength 0.71073
_diffrn_reflns_av_R_equivalents 0
_diffrn_reflns_av_sigmaI/netI 0.0812
_diffrn_reflns_limit_h_max 10
_diffrn_reflns_limit_h_min -10
_diffrn_reflns_limit_k_max 13
_diffrn_reflns_limit_k_min -13
_diffrn_reflns_limit_l_max 15
_diffrn_reflns_limit_l_min 0
_diffrn_reflns_number 4209
_diffrn_reflns_theta_max 21.7
_diffrn_reflns_theta_min 1.46
_diffrn_standards_decay_% 0
_diffrn_standards_interval_time 120
_diffrn_standards_number 2
_exptl_absorpt_coefficient_mu 0.715
_exptl_absorpt_correction_type none
_exptl_crystal_colour colourless
_exptl_crystal_density_diffrn 1.237
_exptl_crystal_density_meas ?
_exptl_crystal_description needle
_exptl_crystal_F_000 724
_exptl_crystal_size_max 0.42
_exptl_crystal_size_mid 0.08
_exptl_crystal_size_min 0.08
_refine_diff_density_max 0.320
_refine_diff_density_min -0.427
_refine_ls_extinction_method none
_refine_ls_goodness_of_fit_all 0.968
_refine_ls_goodness_of_fit_obs 1.054
_refine_ls_hydrogen_treatment H_atoms:_see_text
_refine_ls_matrix_type full
_refine_ls_number_parameters 421
_refine_ls_number_reflns 4209
_refine_ls_number_restraints 1
_refine_ls_restrained_S_all 0.978
_refine_ls_restrained_S_obs 1.054
_refine_ls_R_factor_all 0.0965
_refine_ls_R_factor_obs .0505
_refine_ls_shift/esd_max 0.003
_refine_ls_shift/esd_mean 0.000
_refine_ls_structure_factor_coef Fsqd
_refine_ls_weighting_details 'w = 1/[\s^2^(Fo^2^)+(0.0737P)^2^] where P=(Fo^2^+2Fc^2^)/3'
_refine_ls_weighting_scheme calc
_refine_ls_wR_factor_all 0.1381
_refine_ls_wR_factor_obs .1166
_reflns_number_observed 2732
_reflns_number_total 4209
_reflns_observed_criterion >2sigma(I)
_cod_data_source_file ln1020.cif
_cod_data_source_block znpyr
_cod_depositor_comments
;
The following automatic conversions were performed:

'_exptl_crystal_density_meas' value 'not measured' was changed to '?'
- the value is perceived as not measured.

Automatic conversion script
Id: cif_fix_values 3008 2015-01-20 13:52:24Z robertas 

The following automatic conversions were performed:

'_refine_ls_weighting_scheme' value 'calc w =
1/[\s^2^(Fo^2^)+(0.0737P)^2^] where P=(Fo^2^+2Fc^2^)/3' was changed
to 'calc'. New tag '_refine_ls_weighting_details' was created. The
value of the new tag was set to 'w = 1/[\s^2^(Fo^2^)+(0.0737P)^2^]
where P=(Fo^2^+2Fc^2^)/3'.

Automatic conversion script
Id: cif_fix_values 3143 2015-03-26 13:38:13Z robertas 
;
_cod_original_cell_volume 1831.3(16)
_cod_database_code 2007349

loop_
_symmetry_equiv_pos_as_xyz
+x,+y,+z
-x,-y,-z

loop_
_atom_site_aniso_label
_atom_site_aniso_U_11
_atom_site_aniso_U_22
_atom_site_aniso_U_33
_atom_site_aniso_U_12
_atom_site_aniso_U_13
_atom_site_aniso_U_23
Zn .0426(4) .0295(4) .0413(4) -.0027(3) .0230(3) .0048(3)
N11 .035(3) .028(3) .037(3) .002(2) .018(2) .005(2)
N12 .040(3) .025(3) .039(3) -.001(2) .015(2) .004(2)
N21 .037(3) .030(3) .033(3) -.003(2) .020(2) .006(2)
N22 .035(3) .030(3) .037(3) -.001(2) .016(2) .006(2)
O3 .039(2) .042(3) .059(3) -.001(2) .015(2) .017(2)
O11 .055(3) .033(2) .044(2) -.007(2) .027(2) .002(2)
O12 .047(2) .027(2) .049(3) -.004(2) .028(2) .002(2)
O21 .056(3) .032(2) .051(3) -.001(2) .036(2) .003(2)
O22 .047(2) .028(2) .041(2) -.003(2) .025(2) .003(2)
C11 .029(3) .032(3) .030(3) -.001(3) .010(3) .003(3)
C12 .031(3) .024(3) .036(3) .000(3) .017(3) .001(3)
C13 .023(3) .039(4) .036(3) .001(3) .007(3) .013(3)
C14 .036(3) .033(3) .035(3) .006(3) .012(3) .009(3)
C15 .056(4) .033(4) .047(4) .002(3) .027(3) .004(3)
C16 .029(3) .031(3) .046(4) .009(3) .014(3) .014(3)
C17 .049(4) .042(4) .059(4) .012(3) .032(3) .012(3)
C18 .065(5) .063(5) .073(5) .016(4) .053(4) .019(4)
C19 .078(5) .059(5) .048(4) .031(4) .041(4) .017(4)
C21 .034(3) .023(3) .041(4) .002(3) .017(3) .005(3)
C22 .027(3) .029(3) .037(3) .005(3) .014(3) .007(3)
C23 .033(3) .027(3) .034(3) .002(3) .010(3) .010(3)
C24 .031(3) .032(3) .033(3) .006(3) .012(3) .005(3)
C25 .047(4) .032(4) .054(4) -.004(3) .020(3) .008(3)
C26 .032(3) .041(4) .038(4) .006(3) .012(3) .012(3)
C27 .068(5) .052(4) .048(4) -.018(4) .032(4) -.001(3)
C28 .071(5) .077(6) .064(5) -.019(4) .044(4) .009(4)
C29 .068(5) .088(6) .045(4) .015(4) .040(4) .010(4)
C110 .066(4) .035(4) .053(4) .018(3) .022(4) .005(3)
C111 .046(4) .040(4) .041(4) .008(3) .022(3) .007(3)
C112 .039(3) .037(3) .035(3) .004(3) .017(3) .002(3)
C113 .050(4) .043(4) .034(3) .003(3) .020(3) .005(3)
C114 .053(4) .044(4) .038(4) .009(3) .020(3) .010(3)
C115 .042(4) .055(4) .041(4) .008(3) .019(3) .010(3)
C116 .048(4) .051(4) .040(4) .013(3) .017(3) .007(3)
C117 .055(4) .061(4) .054(4) .018(3) .032(3) .012(3)
C118 .070(5) .086(5) .055(5) .020(4) .035(4) .011(4)
C210 .058(4) .053(4) .045(4) .019(3) .022(3) .004(3)
C211 .052(4) .044(4) .038(4) .017(3) .021(3) .013(3)
C212 .035(3) .035(3) .042(4) .004(3) .014(3) .007(3)
C213 .043(4) .038(3) .045(4) .006(3) .022(3) .010(3)
C214 .049(4) .041(4) .037(4) .005(3) .024(3) .001(3)
C215 .046(4) .049(4) .044(4) .011(3) .028(3) .008(3)
C216 .051(4) .057(4) .052(4) .011(3) .029(3) .008(3)
C217 .058(4) .073(5) .042(4) .015(4) .027(3) .015(4)
C218 .103(6) .103(6) .075(5) .029(5) .066(5) .014(5)

loop_
_atom_site_label
_atom_site_fract_x
_atom_site_fract_y
_atom_site_fract_z
_atom_site_U_iso_or_equiv
_atom_site_thermal_displace_type
_atom_site_calc_flag
_atom_site_refinement_flags
_atom_site_occupancy
_atom_site_disorder_group
_atom_site_type_symbol
Zn .64216(7) .78132(5) .43770(5) .0378(3) Uani d . 1 . Zn
N11 .3270(4) .5555(3) .4708(3) .0330(11) Uani d . 1 . N
N12 .2853(4) .4473(3) .4210(3) .0354(11) Uani d . 1 . N
N21 .8981(4) 1.0269(3) .3769(3) .0330(11) Uani d . 1 . N
N22 .9498(4) 1.1321(3) .4344(3) .0343(11) Uani d . 1 . N
O3 .7918(4) .7393(3) .5238(3) .0471(11) Uani d D 1 . O
H2O .884(4) .772(4) .545(4) .057 Uiso d D 1 . H
H1O .785(6) .677(3) .544(4) .057 Uiso d D 1 . H
O11 .6005(4) .6568(3) .3178(3) .0450(10) Uani d . 1 . O
O12 .4707(4) .7118(3) .4647(3) .0409(10) Uani d . 1 . O
O21 .6287(4) .9154(3) .5294(3) .0453(10) Uani d . 1 . O
O22 .7426(4) .8717(3) .3708(2) .0388(10) Uani d . 1 . O
C11 .5303(5) .5624(4) .3005(4) .0318(13) Uani d . 1 . C
C12 .4403(5) .5340(4) .3574(4) .0309(13) Uani d . 1 . C
C13 .4202(5) .6107(4) .4326(4) .0332(14) Uani d . 1 . C
C14 .3537(5) .4356(4) .3547(4) .0343(14) Uani d . 1 . C
C15 .3261(6) .3260(4) .2889(4) .045(2) Uani d . 1 . C
H15A .2611(6) .2769(4) .3074(4) .054 Uiso calc R 1 . H
H15B .4104(6) .3018(4) .2927(4) .054 Uiso calc R 1 . H
H15C .2890(6) .3294(4) .2245(4) .054 Uiso calc R 1 . H
C16 .2749(5) .5941(4) .5509(4) .0337(14) Uani d . 1 . C
C17 .1699(6) .5261(5) .5700(4) .047(2) Uani d . 1 . C
H17 .1365(6) .4562(5) .5326(4) .057 Uiso calc R 1 . H
C18 .1153(7) .5627(6) .6448(5) .061(2) Uani d . 1 . C
H18 .0449(7) .5167(6) .6578(5) .073 Uiso calc R 1 . H
C19 .1622(7) .6656(5) .7008(4) .055(2) Uani d . 1 . C
H19 .1246(7) .6893(5) .7514(4) .067 Uiso calc R 1 . H
C21 .7018(5) 1.0092(4) .5505(4) .0321(14) Uani d . 1 . C
C22 .7929(5) 1.0402(4) .4940(4) .0303(13) Uani d . 1 . C
C23 .8040(5) .9694(4) .4120(4) .0314(13) Uani d . 1 . C
C24 .8861(5) 1.1386(4) .5034(4) .0318(13) Uani d . 1 . C
C25 .9201(6) 1.2439(4) .5775(4) .046(2) Uani d . 1 . C
H25A .9879(6) 1.2945(4) .5629(4) .055 Uiso calc R 1 . H
H25B .9557(6) 1.2329(4) .6395(4) .055 Uiso calc R 1 . H
H25C .8383(6) 1.2712(4) .5773(4) .055 Uiso calc R 1 . H
C26 .9424(5) .9959(4) .2924(4) .0364(14) Uani d . 1 . C
C27 1.0119(6) 1.0741(5) .2583(4) .059(2) Uani d . 1 . C
H27 1.0285(6) 1.1459(5) .2904(4) .071 Uiso calc R 1 . H
C28 1.0570(7) 1.0457(6) .1765(5) .072(2) Uani d . 1 . C
H28 1.1039(7) 1.0985(6) .1535(5) .087 Uiso calc R 1 . H
C29 1.0326(7) .9396(6) .1289(5) .064(2) Uani d . 1 . C
H29 1.0654(7) .9206(6) .0750(5) .077 Uiso calc R 1 . H
C110 .2664(6) .7336(5) .6807(4) .050(2) Uani d . 1 . C
H110 .2990(6) .8035(5) .7181(4) .060 Uiso calc R 1 . H
C111 .3229(6) .6985(4) .6054(4) .0416(15) Uani d . 1 . C
H111 .3922(6) .7448(4) .5917(4) .050 Uiso calc R 1 . H
C112 .5472(5) .4830(4) .2172(4) .0375(14) Uani d . 1 . C
H112A .4571(5) .4494(4) .1746(4) .045 Uiso calc R 1 . H
H112B .5856(5) .4273(4) .2404(4) .045 Uiso calc R 1 . H
C113 .6387(6) .5319(4) .1610(4) .043(2) Uani d . 1 . C
H113A .7291(6) .5650(4) .2033(4) .051 Uiso calc R 1 . H
H113B .6007(6) .5879(4) .1380(4) .051 Uiso calc R 1 . H
C114 .6543(6) .4505(4) .0762(4) .044(2) Uani d . 1 . C
H114A .6969(6) .3965(4) .0993(4) .053 Uiso calc R 1 . H
H114B .5638(6) .4148(4) .0352(4) .053 Uiso calc R 1 . H
C115 .7403(6) .5024(5) .0188(4) .045(2) Uani d . 1 . C
H115A .8301(6) .5385(5) .0605(4) .054 Uiso calc R 1 . H
H115B .6972(6) .5566(5) -.0035(4) .054 Uiso calc R 1 . H
C116 .7596(6) .4255(5) -.0664(4) .046(2) Uani d . 1 . C
H116A .8051(6) .3724(5) -.0442(4) .055 Uiso calc R 1 . H
H116B .6698(6) .3880(5) -.1075(4) .055 Uiso calc R 1 . H
C117 .8429(6) .4797(5) -.1243(4) .053(2) Uani d . 1 . C
H117A .7967(6) .5320(5) -.1476(4) .064 Uiso calc R 1 . H
H117B .9323(6) .5180(5) -.0832(4) .064 Uiso calc R 1 . H
C118 .8627(7) .4013(6) -.2084(5) .068(2) Uani d . 1 . C
H118A .9159(7) .4396(6) -.2428(5) .081 Uiso calc R 1 . H
H118B .7745(7) .3643(6) -.2501(5) .081 Uiso calc R 1 . H
H118C .9103(7) .3503(6) -.1858(5) .081 Uiso calc R 1 . H
C210 .9606(6) .8623(5) .1607(4) .051(2) Uani d . 1 . C
H210 .9421(6) .7909(5) .1269(4) .061 Uiso calc R 1 . H
C211 .9147(6) .8884(5) .2422(4) .042(2) Uani d . 1 . C
H211 .8659(6) .8351(5) .2636(4) .050 Uiso calc R 1 . H
C212 .6876(5) 1.0882(4) .6362(4) .0375(14) Uani d . 1 . C
H212A .6541(5) 1.1470(4) .6153(4) .045 Uiso calc R 1 . H
H212B .7776(5) 1.1176(4) .6800(4) .045 Uiso calc R 1 . H
C213 .5908(6) 1.0385(4) .6886(4) .0408(15) Uani d . 1 . C
H213A .6236(6) .9791(4) .7090(4) .049 Uiso calc R 1 . H
H213B .5003(6) 1.0099(4) .6452(4) .049 Uiso calc R 1 . H
C214 .5789(6) 1.1183(4) .7754(4) .043(2) Uani d . 1 . C
H214A .6692(6) 1.1466(4) .8192(4) .051 Uiso calc R 1 . H
H214B .5465(6) 1.1778(4) .7552(4) .051 Uiso calc R 1 . H
C215 .4810(6) 1.0676(5) .8270(4) .044(2) Uani d . 1 . C
H215A .5142(6) 1.0083(5) .8469(4) .053 Uiso calc R 1 . H
H215B .3915(6) 1.0385(5) .7825(4) .053 Uiso calc R 1 . H
C216 .4639(6) 1.1443(5) .9143(4) .052(2) Uani d . 1 . C
H216A .5538(6) 1.1746(5) .9582(4) .062 Uiso calc R 1 . H
H216B .4288(6) 1.2028(5) .8941(4) .062 Uiso calc R 1 . H
C217 .3701(6) 1.0941(5) .9665(4) .055(2) Uani d . 1 . C
H217A .4043(6) 1.0350(5) .9861(4) .066 Uiso calc R 1 . H
H217B .2797(6) 1.0647(5) .9231(4) .066 Uiso calc R 1 . H
C218 .3559(8) 1.1714(6) 1.0541(5) .087(3) Uani d . 1 . C
H218A .2944(8) 1.1341(6) 1.0842(5) .105 Uiso calc R 1 . H
H218B .3198(8) 1.2293(6) 1.0352(5) .105 Uiso calc R 1 . H
H218C .4445(8) 1.1994(6) 1.0983(5) .105 Uiso calc R 1 . H

loop_
_atom_type_symbol
_atom_type_description
_atom_type_scat_dispersion_real
_atom_type_scat_dispersion_imag
_atom_type_scat_source
Zn Zn 0.2839 1.4301 'International Tables Vol C Tables 4.2.6.8 and 6.1.1.4'
N N 0.0061 0.0033 'International Tables Vol C Tables 4.2.6.8 and 6.1.1.4'
O O 0.0106 0.0060 'International Tables Vol C Tables 4.2.6.8 and 6.1.1.4'
C C 0.0033 0.0016 'International Tables Vol C Tables 4.2.6.8 and 6.1.1.4'
H H 0.0000 0.0000 'International Tables Vol C Tables 4.2.6.8 and 6.1.1.4'

loop_
_geom_angle_atom_site_label_1
_geom_angle_atom_site_label_2
_geom_angle_atom_site_label_3
_geom_angle
_geom_angle_publ_flag
O22 Zn O12 152.2(2) yes
O22 Zn O3 103.5(2) yes
O12 Zn O3 104.3(2) yes
O22 Zn O21 89.68(15) yes
O12 Zn O21 85.7(2) yes
O3 Zn O21 98.6(2) yes
O22 Zn O11 87.86(15) yes
O12 Zn O11 87.7(2) yes
O3 Zn O11 100.3(2) yes
O21 Zn O11 161.1(2) yes
C13 N11 N12 110.8(4) yes
C13 N11 C16 128.8(4) ?
N12 N11 C16 120.4(4) ?
C14 N12 N11 106.3(4) yes
C23 N21 N22 111.5(4) ?
C23 N21 C26 129.1(5) ?
N22 N21 C26 119.3(4) ?
C24 N22 N21 105.4(4) ?
Zn O3 H2O 129.(4) ?
Zn O3 H1O 127.(4) ?
H2O O3 H1O 104.(5) ?
C11 O11 Zn 129.8(3) yes
C13 O12 Zn 121.4(3) yes
C21 O21 Zn 129.4(3) ?
C23 O22 Zn 121.0(3) ?
O11 C11 C12 121.1(5) yes
O11 C11 C112 116.6(4) ?
C12 C11 C112 122.3(5) ?
C14 C12 C13 105.9(4) yes
C14 C12 C11 132.4(5) ?
C13 C12 C11 121.7(5) yes
O12 C13 N11 122.3(5) ?
O12 C13 C12 132.0(5) yes
N11 C13 C12 105.7(4) yes
N12 C14 C12 111.3(5) yes
N12 C14 C15 117.4(5) ?
C12 C14 C15 131.3(5) ?
C14 C15 H15A 109.5(3) ?
C14 C15 H15B 109.5(3) ?
H15A C15 H15B 109.5 ?
C14 C15 H15C 109.5(3) ?
H15A C15 H15C 109.5 ?
H15B C15 H15C 109.5 ?
C17 C16 C111 120.4(5) ?
C17 C16 N11 118.3(5) ?
C111 C16 N11 121.1(5) ?
C18 C17 C16 119.3(6) ?
C18 C17 H17 120.3(4) ?
C16 C17 H17 120.3(3) ?
C19 C18 C17 121.5(6) ?
C19 C18 H18 119.3(4) ?
C17 C18 H18 119.3(4) ?
C18 C19 C110 118.9(6) ?
C18 C19 H19 120.5(4) ?
C110 C19 H19 120.5(4) ?
O21 C21 C22 121.1(5) ?
O21 C21 C212 117.6(4) ?
C22 C21 C212 121.3(4) ?
C23 C22 C24 106.0(4) ?
C23 C22 C21 122.2(5) ?
C24 C22 C21 131.7(5) ?
O22 C23 N21 122.4(5) ?
O22 C23 C22 132.0(5) ?
N21 C23 C22 105.6(4) ?
N22 C24 C22 111.4(4) ?
N22 C24 C25 117.8(5) ?
C22 C24 C25 130.7(5) ?
C24 C25 H25A 109.5(3) ?
C24 C25 H25B 109.5(3) ?
H25A C25 H25B 109.5 ?
C24 C25 H25C 109.5(3) ?
H25A C25 H25C 109.5 ?
H25B C25 H25C 109.5 ?
C27 C26 C211 119.5(5) ?
C27 C26 N21 118.9(5) ?
C211 C26 N21 121.5(5) ?
C26 C27 C28 120.0(6) ?
C26 C27 H27 120.0(4) ?
C28 C27 H27 120.0(4) ?
C29 C28 C27 120.1(6) ?
C29 C28 H28 119.9(4) ?
C27 C28 H28 119.9(4) ?
C210 C29 C28 120.1(6) ?
C210 C29 H29 119.9(4) ?
C28 C29 H29 119.9(4) ?
C19 C110 C111 120.7(6) ?
C19 C110 H110 119.7(4) ?
C111 C110 H110 119.7(4) ?
C16 C111 C110 119.2(5) ?

loop_
_geom_bond_atom_site_label_1
_geom_bond_atom_site_label_2
_geom_bond_site_symmetry_2
_geom_bond_distance
_geom_bond_publ_flag
Zn O22 . 1.970(3) yes
Zn O12 . 1.979(4) yes
Zn O3 . 2.001(4) yes
Zn O21 . 2.029(4) yes
Zn O11 . 2.061(4) yes
N11 C13 . 1.373(6) yes
N11 N12 . 1.400(6) yes
N11 C16 . 1.430(6) yes
N12 C14 . 1.312(6) yes
N21 C23 . 1.366(6) yes
N21 N22 . 1.407(6) yes
N21 C26 . 1.418(7) yes
N22 C24 . 1.312(6) yes
O3 H2O . .92(4) ?
O3 H1O . .92(4) ?
O11 C11 . 1.261(6) ?
O12 C13 . 1.283(6) ?
O21 C21 . 1.260(6) ?
O22 C23 . 1.282(6) ?
C11 C12 . 1.417(7) ?
C11 C112 . 1.500(7) ?
C12 C14 . 1.416(7) ?
C12 C13 . 1.411(7) ?
C14 C15 . 1.502(7) ?
C15 H15A . .96 ?
C15 H15B . .96 ?
C15 H15C . .96 ?
C16 C17 . 1.382(8) ?
C16 C111 . 1.382(7) ?
C17 C18 . 1.373(8) ?
C17 H17 . .93 ?
C18 C19 . 1.374(8) ?
C18 H18 . .93 ?
C19 C110 . 1.382(8) ?
C19 H19 . .93 ?
C21 C22 . 1.430(7) ?
C21 C212 . 1.512(7) ?
C22 C23 . 1.404(7) ?
C22 C24 . 1.422(7) ?
C24 C25 . 1.510(7) ?
C25 H25A . .96 ?
C25 H25B . .96 ?
C25 H25C . .96 ?
C26 C27 . 1.379(8) ?
C26 C211 . 1.398(7) ?
C27 C28 . 1.383(8) ?
C27 H27 . .93 ?
C28 C29 . 1.375(9) ?
C28 H28 . .93 ?
C29 C210 . 1.361(9) ?
C29 H29 . .93 ?
C110 C111 . 1.387(8) ?
C110 H110 . .93 ?
C111 H111 . .93 ?
C112 C113 . 1.513(7) ?
C112 H112A . .97 ?
C112 H112B . .97 ?
C113 C114 . 1.524(7) ?
C113 H113A . .97 ?
C113 H113B . .97 ?
C114 C115 . 1.509(7) ?
C114 H114A . .97 ?
C114 H114B . .97 ?
C115 C116 . 1.512(7) ?
C115 H115A . .97 ?
C115 H115B . .97 ?
C116 C117 . 1.512(8) ?
C116 H116A . .97 ?
C116 H116B . .97 ?
C117 C118 . 1.514(8) ?
C117 H117A . .97 ?
C117 H117B . .97 ?
C118 H118A . .96 ?
C118 H118B . .96 ?
C118 H118C . .96 ?
C210 C211 . 1.379(8) ?
C210 H210 . .93 ?
C211 H211 . .93 ?
C212 C213 . 1.511(7) ?
C212 H212A . .97 ?
C212 H212B . .97 ?
C213 C214 . 1.520(7) ?
C213 H213A . .97 ?
C213 H213B . .97 ?
C214 C215 . 1.516(7) ?
C214 H214A . .97 ?
C214 H214B . .97 ?
C215 C216 . 1.524(8) ?
C215 H215A . .97 ?
C215 H215B . .97 ?
C216 C217 . 1.491(8) ?
C216 H216A . .97 ?
C216 H216B . .97 ?
C217 C218 . 1.520(8) ?
C217 H217A . .97 ?
C217 H217B . .97 ?
C218 H218A . .96 ?
C218 H218B . .96 ?
C218 H218C . .96 ?

loop_
_geom_hbond_atom_site_label_D
_geom_hbond_atom_site_label_H
_geom_hbond_atom_site_label_A
_geom_hbond_site_symmetry_A
_geom_hbond_distance_DH
_geom_hbond_distance_HA
_geom_hbond_distance_DA
_geom_hbond_angle_DHA
_geom_hbond_publ_flag
O3 H10 N12 2_666 0.92(4) 1.87(4) 2.760(6) 162(5) yes
O3 H20 N22 2_556 0.92(4) 1.85(4) 2.742(6) 162(5) yes

loop_
_geom_torsion_atom_site_label_1
_geom_torsion_atom_site_label_2
_geom_torsion_atom_site_label_3
_geom_torsion_atom_site_label_4
_geom_torsion
C13 N11 N12 C14 1.3(6)
C16 N11 N12 C14 -177.5(5)
C23 N21 N22 C24 -0.6(6)
C26 N21 N22 C24 176.9(4)
O22 Zn O11 C11 -177.4(5)
O12 Zn O11 C11 -24.9(5)
O3 Zn O11 C11 79.2(5)
O21 Zn O11 C11 -94.7(6)
O22 Zn O12 C13 105.6(5)
O3 Zn O12 C13 -75.4(4)
O21 Zn O12 C13 -173.2(4)
O11 Zn O12 C13 24.6(4)
O22 Zn O21 C21 -21.9(5)
O12 Zn O21 C21 -174.4(5)
O3 Zn O21 C21 81.8(5)
O11 Zn O21 C21 -104.3(6)
O12 Zn O22 C23 101.1(5)
O3 Zn O22 C23 -77.9(4)
O21 Zn O22 C23 20.8(4)
O11 Zn O22 C23 -177.9(4)
Zn O11 C11 C12 14.5(8)
Zn O11 C11 C112 -165.5(4)
O11 C11 C12 C14 -178.6(5)
C112 C11 C12 C14 1.4(9)
O11 C11 C12 C13 3.2(8)
C112 C11 C12 C13 -176.8(5)
Zn O12 C13 N11 161.1(4)
Zn O12 C13 C12 -19.5(8)
N12 N11 C13 O12 178.2(4)
C16 N11 C13 O12 -3.1(8)
N12 N11 C13 C12 -1.3(6)
C16 N11 C13 C12 177.4(5)
C14 C12 C13 O12 -178.6(6)
C11 C12 C13 O12 0.0(9)
C14 C12 C13 N11 0.9(6)
C11 C12 C13 N11 179.5(5)
N11 N12 C14 C12 -0.7(6)
N11 N12 C14 C15 -178.9(4)
C13 C12 C14 N12 -0.1(6)
C11 C12 C14 N12 -178.5(5)
C13 C12 C14 C15 177.7(6)
C11 C12 C14 C15 -0.7(10)
C13 N11 C16 C17 173.1(5)
N12 N11 C16 C17 -8.3(7)
C13 N11 C16 C111 -3.7(8)
N12 N11 C16 C111 174.9(5)
C111 C16 C17 C18 -1.1(9)
N11 C16 C17 C18 -177.9(5)
C16 C17 C18 C19 0.3(10)
C17 C18 C19 C110 0.3(10)
Zn O21 C21 C22 13.8(8)
Zn O21 C21 C212 -167.4(4)
O21 C21 C22 C23 1.2(8)
C212 C21 C22 C23 -177.6(5)
O21 C21 C22 C24 -178.8(5)
C212 C21 C22 C24 2.5(9)
Zn O22 C23 N21 165.4(4)
Zn O22 C23 C22 -16.4(8)
N22 N21 C23 O22 179.5(4)
C26 N21 C23 O22 2.2(8)
N22 N21 C23 C22 0.9(6)
C26 N21 C23 C22 -176.3(5)
C24 C22 C23 O22 -179.2(5)
C21 C22 C23 O22 0.9(9)
C24 C22 C23 N21 -0.8(6)
C21 C22 C23 N21 179.3(5)
N21 N22 C24 C22 0.1(6)
N21 N22 C24 C25 -179.8(4)
C23 C22 C24 N22 0.4(6)
C21 C22 C24 N22 -179.6(5)
C23 C22 C24 C25 -179.7(5)
C21 C22 C24 C25 0.2(10)
C23 N21 C26 C27 163.9(6)
N22 N21 C26 C27 -13.1(7)
C23 N21 C26 C211 -14.7(8)
N22 N21 C26 C211 168.2(5)
C211 C26 C27 C28 -1.8(9)
N21 C26 C27 C28 179.5(6)
C26 C27 C28 C29 0.0(11)
C27 C28 C29 C210 1.9(11)
C18 C19 C110 C111 -0.1(10)
C17 C16 C111 C110 1.3(8)
N11 C16 C111 C110 178.0(5)
C19 C110 C111 C16 -0.7(9)
O11 C11 C112 C113 -4.8(7)
C12 C11 C112 C113 175.1(5)
C11 C112 C113 C114 -179.6(5)
C112 C113 C114 C115 177.1(5)
C113 C114 C115 C116 179.9(5)
C114 C115 C116 C117 178.5(5)
C115 C116 C117 C118 179.2(5)
C28 C29 C210 C211 -2.0(10)
C29 C210 C211 C26 0.2(9)
C27 C26 C211 C210 1.6(9)
N21 C26 C211 C210 -179.7(5)
O21 C21 C212 C213 3.6(7)
C22 C21 C212 C213 -177.6(5)
C21 C212 C213 C214 179.3(5)
C212 C213 C214 C215 179.7(5)
C213 C214 C215 C216 -179.5(5)
C214 C215 C216 C217 -178.7(5)
C215 C216 C217 C218 179.2(6)
